data_4322026
loop_
_publ_author_name
'William J. Casteel'
'David A. Dixon'
'Nicolas LeBlond'
'Philippa E. Lock'
'H\'el\`ene P. A. Mercier'
'Gary J. Schrobilgen'

_publ_section_title
;
 Lewis Acid Behavior of ReO2F3: Synthesis of (ReO2F3)\\infty, ReO2F4-,
 Re2O4F7-, Re3O6F10-, and ReO2F3(CH3CN) and Study by NMR Spectroscopy,
 Raman Spectroscopy, and Density Functional Theory Calculations; and X-ray
 Structures of [Li][ReO2F4], [K][Re2O4F7], [K][Re2O4F7].2ReO2F3,
 [Cs][Re3O6F10], and ReO3F(CH3CN)2.CH3CN
;
_journal_name_full 'Inorganic Chemistry'
_journal_page_first 2340
_journal_page_last 2358
_journal_paper_doi 10.1021/ic980695t
_journal_volume 38
_journal_year 1999
_chemical_formula_sum 'Cs F10 O6 Re3'
_chemical_formula_weight 977.51
_chemical_name_systematic
; 
 ? 
;
_space_group_IT_number 2
_symmetry_cell_setting triclinic
_symmetry_space_group_name_Hall '-P 1'
_symmetry_space_group_name_H-M 'P -1'
_atom_sites_solution_hydrogens geom
_atom_sites_solution_primary direct
_atom_sites_solution_secondary difmap
_audit_creation_method SHELXL
_cell_angle_alpha 113.730(10)
_cell_angle_beta 91.05(2)
_cell_angle_gamma 92.42(2)
_cell_formula_units_Z 2
_cell_length_a 7.0110(10)
_cell_length_b 9.773(2)
_cell_length_c 10.3310(10)
_cell_measurement_temperature 155(2)
_cell_volume 646.96(18)
_computing_structure_refinement 'SHELXL-93 (Sheldrick, 1993)'
_computing_structure_solution 'SHELXS-86 (Sheldrick, 1990)'
_diffrn_ambient_temperature 155(2)
_diffrn_radiation_monochromator graphite
_diffrn_radiation_source 'fine-focus sealed tube'
_diffrn_radiation_type AgK\a
_diffrn_radiation_wavelength 0.56086
_diffrn_reflns_av_R_equivalents 0.0383
_diffrn_reflns_av_sigmaI/netI 0.0446
_diffrn_reflns_limit_h_max 11
_diffrn_reflns_limit_h_min -11
_diffrn_reflns_limit_k_max 16
_diffrn_reflns_limit_k_min -16
_diffrn_reflns_limit_l_max 17
_diffrn_reflns_limit_l_min -17
_diffrn_reflns_number 6490
_diffrn_reflns_theta_max 27.58
_diffrn_reflns_theta_min 1.70
_exptl_absorpt_coefficient_mu 16.612
_exptl_crystal_density_diffrn 5.018
_exptl_crystal_F_000 836
_refine_diff_density_max 6.674
_refine_diff_density_min -7.276
_refine_diff_density_rms 0.788
_refine_ls_extinction_coef 0.0019(4)
_refine_ls_extinction_expression Fc^*^=kFc[1+0.001xFc^2^\l^3^/sin(2\q)]^-1/4^
_refine_ls_extinction_method SHELXL
_refine_ls_goodness_of_fit_all 1.035
_refine_ls_goodness_of_fit_obs 1.073
_refine_ls_matrix_type full
_refine_ls_number_parameters 182
_refine_ls_number_reflns 6026
_refine_ls_number_restraints 96
_refine_ls_restrained_S_all 1.038
_refine_ls_restrained_S_obs 1.063
_refine_ls_R_factor_all 0.0694
_refine_ls_R_factor_obs 0.0533
_refine_ls_shift/esd_max -0.007
_refine_ls_shift/esd_mean 0.001
_refine_ls_structure_factor_coef Fsqd
_refine_ls_weighting_details 'w=1/[\s^2^(Fo^2^)+(0.1050P)^2^+0.0003P] where P=(Fo^2^+2Fc^2^)/3'
_refine_ls_weighting_scheme calc
_refine_ls_wR_factor_all 0.1511
_refine_ls_wR_factor_obs 0.1395
_reflns_number_observed 4954
_reflns_number_total 6095
_reflns_observed_criterion >2sigma(I)
_cod_data_source_file ic980695t_4.cif
_cod_data_source_block CsF10O6Re3
_cod_depositor_comments
;
The following automatic conversions were performed:

'_refine_ls_weighting_scheme' value 'calc
w=1/[\s^2^(Fo^2^)+(0.1050P)^2^+0.0003P] where P=(Fo^2^+2Fc^2^)/3' was
changed to 'calc'. New tag '_refine_ls_weighting_details' was
created. The value of the new tag was set to
'w=1/[\s^2^(Fo^2^)+(0.1050P)^2^+0.0003P] where P=(Fo^2^+2Fc^2^)/3'.

Automatic conversion script
Id: cif_fix_values 3143 2015-03-26 13:38:13Z robertas 
;
_cod_original_cell_volume 647.0(2)
_cod_database_code 4322026

loop_
_symmetry_equiv_pos_as_xyz
'x, y, z'
'-x, -y, -z'

loop_
_atom_site_aniso_label
_atom_site_aniso_U_11
_atom_site_aniso_U_22
_atom_site_aniso_U_33
_atom_site_aniso_U_23
_atom_site_aniso_U_13
_atom_site_aniso_U_12
Re1 0.0127(2) 0.00947(15) 0.01347(14) 0.00435(11) 0.00115(10) 0.00065(11)
O1 0.031(4) 0.010(3) 0.028(3) 0.011(3) 0.005(3) -0.003(3)
O2 0.028(4) 0.015(4) 0.036(4) 0.010(3) 0.019(3) 0.014(3)
F1 0.018(3) 0.023(4) 0.042(4) 0.011(3) -0.016(3) -0.005(3)
F2 0.036(4) 0.019(3) 0.017(2) 0.004(2) 0.012(2) 0.010(3)
F3 0.022(3) 0.029(4) 0.031(3) 0.012(3) -0.015(3) -0.007(3)
F4 0.019(3) 0.013(3) 0.030(3) 0.012(2) 0.006(2) 0.004(2)
Re2 0.01198(15) 0.00840(15) 0.01175(13) 0.00319(11) 0.00080(9) 0.00084(11)
O3 0.022(4) 0.027(4) 0.021(3) 0.009(3) 0.004(3) 0.003(3)
O4 0.024(4) 0.005(3) 0.033(4) 0.008(3) 0.009(3) 0.010(3)
F5 0.014(3) 0.022(3) 0.033(3) 0.011(3) -0.005(2) -0.003(2)
F6 0.014(3) 0.023(3) 0.032(3) 0.013(3) 0.004(2) -0.002(2)
F7 0.062(6) 0.033(5) 0.010(3) 0.002(3) 0.000(3) -0.006(4)
Re3 0.01215(15) 0.0160(2) 0.01114(13) 0.00675(11) -0.00011(10) 0.00040(12)
O5 0.044(5) 0.032(5) 0.008(3) 0.000(3) -0.001(3) 0.002(4)
O6 0.022(4) 0.027(4) 0.031(4) 0.019(3) -0.007(3) -0.003(3)
F8 0.025(3) 0.019(3) 0.025(3) 0.011(2) 0.001(2) 0.008(3)
F9 0.012(3) 0.038(5) 0.042(4) 0.022(4) 0.003(3) -0.004(3)
F10 0.011(3) 0.034(4) 0.041(4) 0.021(3) 0.001(2) 0.000(3)
Cs1 0.0111(2) 0.0152(3) 0.0195(2) 0.0065(2) -0.0004(2) 0.0010(2)

loop_
_atom_site_label
_atom_site_type_symbol
_atom_site_fract_x
_atom_site_fract_y
_atom_site_fract_z
_atom_site_U_iso_or_equiv
_atom_site_thermal_displace_type
_atom_site_occupancy
_atom_site_calc_flag
_atom_site_refinement_flags
_atom_site_disorder_group
Re1 Re 0.23087(5) 0.62427(4) 0.36874(3) 0.01195(9) Uani 1 d . .
O1 O 0.1668(13) 0.4776(9) 0.4053(9) 0.022(2) Uani 1 d U .
O2 O 0.1240(13) 0.7684(10) 0.4981(10) 0.026(2) Uani 1 d U .
F1 F 0.0385(10) 0.6015(9) 0.2335(9) 0.029(2) Uani 1 d U .
F2 F 0.3723(11) 0.5241(8) 0.2040(7) 0.0245(14) Uani 1 d U .
F3 F 0.4697(11) 0.6663(10) 0.4573(8) 0.028(2) Uani 1 d U .
F4 F 0.3303(10) 0.8066(8) 0.3074(7) 0.0192(12) Uani 1 d U .
Re2 Re 0.25948(5) 1.01713(4) 0.32818(3) 0.01098(9) Uani 1 d . .
O3 O 0.2825(12) 1.0782(11) 0.5065(8) 0.024(2) Uani 1 d U .
O4 O 0.2047(12) 1.1718(8) 0.3046(9) 0.0201(14) Uani 1 d U .
F5 F 0.0161(10) 0.9275(9) 0.3058(8) 0.0234(13) Uani 1 d U .
F6 F 0.5169(9) 1.0258(9) 0.2949(8) 0.0222(13) Uani 1 d U .
F7 F 0.2504(14) 0.8990(10) 0.1142(6) 0.038(2) Uani 1 d U .
Re3 Re 0.23798(5) 0.77937(4) -0.11212(3) 0.01269(9) Uani 1 d . .
O5 O 0.2389(15) 0.6623(12) -0.2836(7) 0.030(2) Uani 1 d U .
O6 O 0.1864(13) 0.9462(11) -0.1146(9) 0.024(2) Uani 1 d U .
F8 F 0.2988(10) 0.6294(8) -0.0421(7) 0.0219(13) Uani 1 d U .
F9 F -0.0093(10) 0.7322(10) -0.0782(9) 0.029(2) Uani 1 d U .
F10 F 0.5006(10) 0.8256(10) -0.0820(8) 0.0268(15) Uani 1 d U .
Cs1 Cs 0.69570(8) 0.70238(7) 0.11967(6) 0.01544(12) Uani 1 d . .

loop_
_atom_type_symbol
_atom_type_description
_atom_type_scat_dispersion_real
_atom_type_scat_dispersion_imag
_atom_type_scat_source
O O 0.0056 0.0036 'International Tables Vol C Tables 4.2.6.8 and 6.1.1.4'
F F 0.0096 0.0061 'International Tables Vol C Tables 4.2.6.8 and 6.1.1.4'
Cs Cs -0.7527 1.3916 'International Tables Vol C Tables 4.2.6.8 and 6.1.1.4'
Re Re -0.4693 4.8944 'International Tables Vol C Tables 4.2.6.8 and 6.1.1.4'

loop_
_geom_angle_atom_site_label_1
_geom_angle_atom_site_label_2
_geom_angle_atom_site_label_3
_geom_angle
_geom_angle_site_symmetry_1
_geom_angle_site_symmetry_3
_geom_angle_publ_flag
O1 Re1 O2 102.6(4) . . ?
O1 Re1 F3 97.9(4) . . ?
O2 Re1 F3 95.6(4) . . ?
O1 Re1 F1 98.5(4) . . ?
O2 Re1 F1 93.1(4) . . ?
F3 Re1 F1 159.2(4) . . ?
O1 Re1 F2 99.0(4) . . ?
O2 Re1 F2 158.4(4) . . ?
F3 Re1 F2 83.0(4) . . ?
F1 Re1 F2 82.0(4) . . ?
O1 Re1 F4 175.4(3) . . ?
O2 Re1 F4 81.9(3) . . ?
F3 Re1 F4 81.0(3) . . ?
F1 Re1 F4 81.6(3) . . ?
F2 Re1 F4 76.5(3) . . ?
O1 Re1 Cs1 132.3(3) . . ?
O2 Re1 Cs1 122.3(3) . . ?
F3 Re1 Cs1 64.7(2) . . ?
F1 Re1 Cs1 94.7(3) . . ?
F2 Re1 Cs1 38.2(2) . . ?
F4 Re1 Cs1 43.3(2) . . ?
Re1 F1 Cs1 153.6(4) . 1_455 ?
Re1 F2 Cs1 119.8(3) . . ?
Re1 F2 Cs1 140.0(4) . 2_665 ?
Cs1 F2 Cs1 90.5(2) . 2_665 ?
Re2 F4 Re1 140.6(3) . . ?
Re2 F4 Cs1 111.0(2) . . ?
Re1 F4 Cs1 108.4(2) . . ?
O4 Re2 O3 103.3(4) . . ?
O4 Re2 F6 96.9(4) . . ?
O3 Re2 F6 96.9(4) . . ?
O4 Re2 F5 98.7(4) . . ?
O3 Re2 F5 97.5(4) . . ?
F6 Re2 F5 155.7(3) . . ?
O4 Re2 F7 89.7(4) . . ?
O3 Re2 F7 167.0(4) . . ?
F5 Re2 F7 81.0(3) . . ?
O4 Re2 F4 166.9(3) . . ?
O3 Re2 F4 89.7(4) . . ?
F6 Re2 F4 79.7(3) . . ?
F5 Re2 F4 80.9(3) . . ?
F7 Re2 F4 77.3(3) . . ?
O4 Re2 Cs1 128.0(3) . . ?
O3 Re2 Cs1 111.1(3) . . ?
F6 Re2 Cs1 42.5(2) . . ?
F5 Re2 Cs1 113.5(2) . . ?
F7 Re2 Cs1 58.7(3) . . ?
F4 Re2 Cs1 42.9(2) . . ?
Re2 O3 Cs1 165.2(5) . 2_676 ?
Re2 F5 Cs1 150.8(4) . 1_455 ?
Re2 F6 Cs1 115.0(3) . . ?
Re2 F7 Re3 178.5(5) . . ?
Re2 F7 Cs1 93.6(3) . . ?
Re3 F7 Cs1 87.6(3) . . ?
O5 Re3 O6 104.3(5) . . ?
O5 Re3 F9 97.6(4) . . ?
O6 Re3 F9 94.7(4) . . ?
O5 Re3 F10 98.1(4) . . ?
O6 Re3 F10 94.6(4) . . ?
F9 Re3 F10 159.2(3) . . ?
O5 Re3 F8 94.9(4) . . ?
O6 Re3 F8 160.8(4) . . ?
F9 Re3 F8 82.7(3) . . ?
F10 Re3 F8 82.4(3) . . ?
O5 Re3 F7 170.8(5) . . ?
O6 Re3 F7 85.0(4) . . ?
F9 Re3 F7 81.9(4) . . ?
F10 Re3 F7 80.4(4) . . ?
F8 Re3 F7 75.9(3) . . ?
O5 Re3 Cs1 110.9(4) . . ?
O6 Re3 Cs1 126.2(3) . . ?
F9 Re3 Cs1 118.7(3) . . ?
F10 Re3 Cs1 42.1(2) . . ?
F8 Re3 Cs1 43.2(2) . . ?
F7 Re3 Cs1 62.0(3) . . ?
Re3 O6 Cs1 154.1(4) . 2_675 ?
Re3 F8 Cs1 144.1(3) . 2_665 ?
Re3 F8 Cs1 111.7(3) . . ?
Cs1 F8 Cs1 94.4(2) 2_665 . ?
Re3 F9 Cs1 150.7(4) . 1_455 ?
Re3 F10 Cs1 114.2(3) . . ?
F8 Cs1 F9 99.4(2) 2_665 1_655 ?
F8 Cs1 F1 64.5(2) 2_665 1_655 ?
F9 Cs1 F1 81.0(2) 1_655 1_655 ?
F8 Cs1 F5 122.6(2) 2_665 1_655 ?
F9 Cs1 F5 73.0(2) 1_655 1_655 ?
F1 Cs1 F5 58.2(2) 1_655 1_655 ?
F8 Cs1 F10 120.9(2) 2_665 . ?
F9 Cs1 F10 71.7(2) 1_655 . ?
F5 Cs1 F10 110.4(2) 1_655 . ?
F8 Cs1 F8 85.6(2) 2_665 . ?
F9 Cs1 F8 107.8(2) 1_655 . ?
F1 Cs1 F8 150.0(2) 1_655 . ?
F5 Cs1 F8 151.6(2) 1_655 . ?
F10 Cs1 F8 47.3(2) . . ?
F8 Cs1 F2 57.5(2) 2_665 . ?
F9 Cs1 F2 152.8(2) 1_655 . ?
F1 Cs1 F2 98.7(2) 1_655 . ?
F5 Cs1 F2 129.9(2) 1_655 . ?
F10 Cs1 F2 106.3(2) . . ?
F8 Cs1 F2 60.2(2) . . ?
F8 Cs1 F4 105.0(2) 2_665 . ?
F9 Cs1 F4 153.0(2) 1_655 . ?
F1 Cs1 F4 120.0(2) 1_655 . ?
F5 Cs1 F4 102.5(2) 1_655 . ?
F10 Cs1 F4 85.7(2) . . ?
F8 Cs1 F4 63.4(2) . . ?
F2 Cs1 F4 47.7(2) . . ?
F8 Cs1 F2 60.8(2) 2_665 2_665 ?
F9 Cs1 F2 65.0(2) 1_655 2_665 ?
F1 Cs1 F2 106.9(2) 1_655 2_665 ?
F5 Cs1 F2 137.4(2) 1_655 2_665 ?
F10 Cs1 F2 63.1(2) . 2_665 ?
F8 Cs1 F2 55.9(2) . 2_665 ?
F2 Cs1 F2 89.5(2) . 2_665 ?
F4 Cs1 F2 118.0(2) . 2_665 ?
F8 Cs1 F6 150.6(2) 2_665 . ?
F9 Cs1 F6 109.9(2) 1_655 . ?
F1 Cs1 F6 121.8(2) 1_655 . ?
F5 Cs1 F6 70.6(2) 1_655 . ?
F10 Cs1 F6 68.3(2) . . ?
F8 Cs1 F6 83.0(2) . . ?
F2 Cs1 F6 93.5(2) . . ?
F4 Cs1 F6 45.8(2) . . ?
F2 Cs1 F6 130.0(2) 2_665 . ?
F8 Cs1 O6 159.1(2) 2_665 2_675 ?
F9 Cs1 O6 59.7(2) 1_655 2_675 ?
F1 Cs1 O6 108.8(2) 1_655 2_675 ?
F5 Cs1 O6 54.9(2) 1_655 2_675 ?
F10 Cs1 O6 55.6(2) . 2_675 ?
F8 Cs1 O6 100.0(2) . 2_675 ?
F2 Cs1 O6 142.4(2) . 2_675 ?
F4 Cs1 O6 95.5(2) . 2_675 ?
F2 Cs1 O6 105.8(2) 2_665 2_675 ?
F6 Cs1 O6 50.3(2) . 2_675 ?
F8 Cs1 O3 113.5(2) 2_665 2_676 ?
F9 Cs1 O3 123.5(2) 1_655 2_676 ?
F1 Cs1 O3 74.3(2) 1_655 2_676 ?
F5 Cs1 O3 50.7(2) 1_655 2_676 ?
F10 Cs1 O3 119.7(2) . 2_676 ?
F8 Cs1 O3 118.9(2) . 2_676 ?
F2 Cs1 O3 81.8(2) . 2_676 ?
F2 Cs1 O3 171.3(2) 2_665 2_676 ?
F6 Cs1 O3 51.5(2) . 2_676 ?
O6 Cs1 O3 81.6(2) 2_675 2_676 ?

loop_
_geom_bond_atom_site_label_1
_geom_bond_atom_site_label_2
_geom_bond_distance
_geom_bond_site_symmetry_2
_geom_bond_publ_flag
Re1 O1 1.669(8) . ?
Re1 O2 1.715(8) . ?
Re1 F3 1.842(7) . ?
Re1 F1 1.864(7) . ?
Re1 F2 1.908(6) . ?
Re1 F4 2.210(6) . ?
Re1 Cs1 4.4162(10) . ?
F1 Cs1 3.027(7) 1_455 ?
F2 Cs1 3.145(8) . ?
F2 Cs1 3.194(7) 2_665 ?
F4 Re2 2.064(7) . ?
F4 Cs1 3.190(7) . ?
Re2 O4 1.683(7) . ?
Re2 O3 1.694(8) . ?
Re2 F6 1.848(6) . ?
Re2 F5 1.851(7) . ?
Re2 F7 2.039(6) . ?
Re2 Cs1 4.3771(13) . ?
O3 Cs1 3.581(8) 2_676 ?
F5 Cs1 3.099(7) 1_455 ?
F6 Cs1 3.264(8) . ?
F7 Re3 2.151(6) . ?
F7 Cs1 3.746(10) . ?
Re3 O5 1.678(7) . ?
Re3 O6 1.695(9) . ?
Re3 F9 1.851(7) . ?
Re3 F10 1.867(7) . ?
Re3 F8 1.936(7) . ?
Re3 Cs1 4.2393(10) . ?
O6 Cs1 3.520(9) 2_675 ?
F8 Cs1 3.013(7) 2_665 ?
F8 Cs1 3.122(7) . ?
F10 Cs1 3.117(8) . ?
Cs1 F8 3.013(7) 2_665 ?
Cs1 F9 3.020(7) 1_655 ?
Cs1 F1 3.027(7) 1_655 ?
Cs1 F5 3.099(7) 1_655 ?
Cs1 F2 3.194(7) 2_665 ?
Cs1 O6 3.520(9) 2_675 ?
Cs1 O3 3.581(8) 2_676 ?
